data_7038757
loop_
_publ_author_name
'Bilyachenko, Alexey N.'
'Yalymov, Alexey I.'
'Korlyukov, Alexander A.'
'Long, J\'er\^ome'
'Larionova, Joulia'
'Guari, Yannick'
'Vologzhanina, Anna V.'
'Es'kova, Marina A.'
'Shubina, Elena S.'
'Levitsky, Mikhail M.'

_publ_section_title
;
 Unusual penta- and hexanuclear Ni(ii)-based silsesquioxane polynuclear
 complexes.
;
_journal_issue 17
_journal_name_full 'Dalton transactions (Cambridge, England : 2003)'
_journal_page_first 7320
_journal_page_last 7327
_journal_paper_doi 10.1039/c6dt00113k
_journal_volume 45
_journal_year 2016
_chemical_formula_moiety 'C81 H100 N7 Na Ni5 O28 Si10'
_chemical_formula_sum 'C81 H100 N7 Na Ni5 O28 Si10'
_chemical_formula_weight 2217.11
_space_group_crystal_system monoclinic
_space_group_IT_number 14
_space_group_name_Hall '-P 2ybc'
_space_group_name_H-M_alt 'P 1 21/c 1'
_symmetry_space_group_name_Hall '-P 2ybc'
_symmetry_space_group_name_H-M 'P 1 21/c 1'
_atom_sites_solution_hydrogens mixed
_audit_creation_date 2016-01-10
_audit_creation_method
;
Olex2 1.2
(compiled 2015.09.30 svn.r3233 for OlexSys, GUI svn.r5103)
;
_audit_update_record
;
2016-01-10 deposited with the CCDC.
2016-03-10 downloaded from the CCDC.
;
_cell_angle_alpha 90
_cell_angle_beta 92.703(2)
_cell_angle_gamma 90
_cell_formula_units_Z 4
_cell_length_a 20.1408(17)
_cell_length_b 18.6886(16)
_cell_length_c 27.306(2)
_cell_measurement_reflns_used 9591
_cell_measurement_temperature 120
_cell_measurement_theta_max 30.51
_cell_measurement_theta_min 2.30
_cell_volume 10266.6(14)
_computing_cell_refinement 'SAINT v7.68A (Bruker, 2009)'
_computing_data_reduction 'SAINT v7.68A (Bruker, 2009)'
_computing_molecular_graphics 'Olex2 (Dolomanov et al., 2009)'
_computing_publication_material 'Olex2 (Dolomanov et al., 2009)'
_computing_structure_refinement 'ShelXL (Sheldrick, 2015)'
_computing_structure_solution 'ShelXT (Sheldrick, 2015)'
_diffrn_ambient_temperature 120
_diffrn_detector_area_resol_mean 8
_diffrn_measured_fraction_theta_full 1.000
_diffrn_measured_fraction_theta_max 0.999
_diffrn_measurement_device_type 'Bruker APEX-II CCD'
_diffrn_measurement_method '\f and \w scans'
_diffrn_radiation_monochromator graphite
_diffrn_radiation_type MoK\a
_diffrn_radiation_wavelength 0.71073
_diffrn_reflns_av_R_equivalents 0.0310
_diffrn_reflns_av_unetI/netI 0.0295
_diffrn_reflns_Laue_measured_fraction_full 1.000
_diffrn_reflns_Laue_measured_fraction_max 0.999
_diffrn_reflns_limit_h_max 28
_diffrn_reflns_limit_h_min -28
_diffrn_reflns_limit_k_max 26
_diffrn_reflns_limit_k_min -26
_diffrn_reflns_limit_l_max 38
_diffrn_reflns_limit_l_min -38
_diffrn_reflns_number 133509
_diffrn_reflns_point_group_measured_fraction_full 1.000
_diffrn_reflns_point_group_measured_fraction_max 0.999
_diffrn_reflns_theta_full 26.000
_diffrn_reflns_theta_max 30.521
_diffrn_reflns_theta_min 1.012
_diffrn_source 'sealed tube'
_diffrn_standards_number 0
_exptl_absorpt_coefficient_mu 1.095
_exptl_absorpt_correction_T_max 0.7461
_exptl_absorpt_correction_T_min 0.6182
_exptl_absorpt_correction_type multi-scan
_exptl_absorpt_process_details
;
SADABS-2008/1 (Bruker,2008) was used for absorption correction.
wR2(int) was 0.1030 before and 0.0409 after correction.
The Ratio of minimum to maximum transmission is 0.8286.
The \l/2 correction factor is 0.0015.
;
_exptl_crystal_colour yellow
_exptl_crystal_colour_primary yellow
_exptl_crystal_density_diffrn 1.434
_exptl_crystal_description irregular
_exptl_crystal_F_000 4600
_exptl_crystal_size_max 0.4
_exptl_crystal_size_mid 0.3
_exptl_crystal_size_min 0.1
_platon_squeeze_details
;
;
_refine_diff_density_max 1.716
_refine_diff_density_min -0.712
_refine_diff_density_rms 0.094
_refine_ls_extinction_method none
_refine_ls_goodness_of_fit_ref 1.108
_refine_ls_hydrogen_treatment constr
_refine_ls_matrix_type full
_refine_ls_number_parameters 1203
_refine_ls_number_reflns 31342
_refine_ls_number_restraints 0
_refine_ls_restrained_S_all 1.108
_refine_ls_R_factor_all 0.0630
_refine_ls_R_factor_gt 0.0450
_refine_ls_shift/su_max 0.002
_refine_ls_shift/su_mean 0.000
_refine_ls_structure_factor_coef Fsqd
_refine_ls_weighting_details 'w=1/[\s^2^(Fo^2^)+(0.0656P)^2^+7.5096P] where P=(Fo^2^+2Fc^2^)/3'
_refine_ls_weighting_scheme calc
_refine_ls_wR_factor_gt 0.1208
_refine_ls_wR_factor_ref 0.1303
_reflns_Friedel_coverage 0.000
_reflns_number_gt 23643
_reflns_number_total 31342
_reflns_threshold_expression 'I > 2\s(I)'
_cod_data_source_file c6dt00113k2.cif
_cod_data_source_block paa76
_cod_depositor_comments 'Adding full bibliography for 7038757--7038758.cif.'
_cod_original_cell_volume 10266.8(15)
_cod_database_code 7038757
_shelxl_version_number 2014/6
_shelx_space_group_comment
;
The symmetry employed for this shelxl refinement is uniquely defined
by the following loop, which should always be used as a source of
symmetry information in preference to the above space-group names.
They are only intended as comments.
;
_olex2_refinement_description
;
1. Fixed Uiso
 At 1.2 times of:
  All C(H) groups
 At 1.5 times of:
  All C(H,H,H) groups, All O(H) groups
2.a Riding coordinates:
 O100(H100)
2.b Aromatic/amide H refined with riding coordinates:
 C27(H27), C9(H9), C16(H16), C37(H37), C96(H96), C92(H92), C93(H93), C86(H86),
 C47(H47), C19(H19), C46(H46), C95(H95), C94(H94), C42(H42), C76(H76),
 C106(H106), C45(H45), C85(H85), C102(H102), C12(H12), C43(H43), C75(H75),
 C74(H74), C66(H66), C36(H36), C6(H6), C44(H44), C65(H65), C3(H3), C15(H15),
 C62(H62), C26(H26), C82(H82), C103(H103), C104(H104), C72(H72), C22(H22),
 C13(H13), C105(H105), C84(H84), C35(H35), C24(H24), C14(H14), C34(H34),
 C25(H25), C32(H32), C63(H63), C54(H54), C64(H64), C23(H23), C52(H52), C83(H83),
  C56(H56), C73(H73), C55(H55), C33(H33), C53(H53)
2.c Idealised Me refined as rotating group:
 C1(H1A,H1B,H1C), C2(H2A,H2B,H2C), C7(H7A,H7B,H7C), C18(H18A,H18B,H18C),
 C29(H29A,H29B,H29C), C8(H8A,H8B,H8C), C28(H28A,H28B,H28C), C38(H38A,H38B,H38C),
  C39(H39A,H39B,H39C), C5(H5A,H5B,H5C), C49(H49A,H49B,H49C), C4(H4A,H4B,H4C),
 C17(H17A,H17B,H17C), C48(H48A,H48B,H48C)
;
_olex2_submission_special_instructions 'No special instructions were received'

loop_
_space_group_symop_operation_xyz
'x, y, z'
'-x, y+1/2, -z+1/2'
'-x, -y, -z'
'x, -y-1/2, z-1/2'

loop_
_atom_site_label
_atom_site_type_symbol
_atom_site_fract_x
_atom_site_fract_y
_atom_site_fract_z
_atom_site_U_iso_or_equiv
_atom_site_adp_type
_atom_site_occupancy
_atom_site_site_symmetry_order
_atom_site_calc_flag
_atom_site_refinement_flags_posn
Ni4 Ni 0.17645(2) 0.30449(2) 0.76982(2) 0.01776(6) Uani 1 1 d .
Ni1 Ni 0.29648(2) 0.44588(2) 0.68627(2) 0.01825(6) Uani 1 1 d .
Ni3 Ni 0.24848(2) 0.38602(2) 0.83411(2) 0.01757(6) Uani 1 1 d .
Ni5 Ni 0.20214(2) 0.34057(2) 0.67639(2) 0.01856(6) Uani 1 1 d .
Ni2 Ni 0.32813(2) 0.47453(2) 0.78397(2) 0.01786(6) Uani 1 1 d .
Si7 Si 0.43727(3) 0.37486(3) 0.72973(2) 0.01817(11) Uani 1 1 d .
Si8 Si 0.40566(3) 0.33690(3) 0.83400(2) 0.01829(11) Uani 1 1 d .
Si1 Si 0.14599(3) 0.50460(3) 0.65757(2) 0.01963(12) Uani 1 1 d .
Si4 Si 0.09194(3) 0.43676(3) 0.81965(2) 0.01914(11) Uani 1 1 d .
Si9 Si 0.30356(3) 0.22121(3) 0.82552(2) 0.01936(12) Uani 1 1 d .
Si3 Si 0.19884(3) 0.55244(3) 0.82962(2) 0.02032(12) Uani 1 1 d .
Si5 Si 0.06010(3) 0.40399(3) 0.71305(2) 0.01949(12) Uani 1 1 d .
Si6 Si 0.35494(3) 0.28873(3) 0.65533(2) 0.01969(12) Uani 1 1 d .
Si2 Si 0.23211(3) 0.59463(3) 0.72864(2) 0.02026(12) Uani 1 1 d .
Si10 Si 0.27509(3) 0.19156(3) 0.71598(2) 0.02046(12) Uani 1 1 d .
Na1 Na 0.14891(6) 0.27433(6) 0.87728(5) 0.0397(3) Uani 1 1 d .
O14 O 0.24316(7) 0.27720(8) 0.82614(6) 0.0195(3) Uani 1 1 d .
O6 O 0.20245(7) 0.44487(8) 0.65682(6) 0.0199(3) Uani 1 1 d .
O8 O 0.25618(8) 0.49384(8) 0.83137(6) 0.0206(3) Uani 1 1 d .
O15 O 0.21459(8) 0.24711(8) 0.71446(6) 0.0205(3) Uani 1 1 d .
O11 O 0.29709(7) 0.34695(8) 0.65654(6) 0.0196(3) Uani 1 1 d .
O9 O 0.14688(7) 0.37461(8) 0.82368(6) 0.0191(3) Uani 1 1 d .
O13 O 0.34854(7) 0.39571(8) 0.83332(6) 0.0193(3) Uani 1 1 d .
O12 O 0.38117(7) 0.43530(8) 0.72883(6) 0.0192(3) Uani 1 1 d .
O10 O 0.11760(8) 0.34496(8) 0.71407(6) 0.0204(3) Uani 1 1 d .
O19 O 0.37506(8) 0.25694(8) 0.84332(6) 0.0223(3) Uani 1 1 d .
O18 O 0.44452(8) 0.33514(8) 0.78271(6) 0.0219(3) Uani 1 1 d .
O3 O 0.20591(8) 0.60808(8) 0.78385(6) 0.0236(3) Uani 1 1 d .
O17 O 0.42122(8) 0.31418(9) 0.68775(6) 0.0215(3) Uani 1 1 d .
O16 O 0.33078(8) 0.21140(8) 0.67629(6) 0.0230(3) Uani 1 1 d .
O7 O 0.28815(8) 0.53434(8) 0.72828(6) 0.0203(3) Uani 1 1 d .
O1 O 0.07690(8) 0.47203(9) 0.67775(6) 0.0231(3) Uani 1 1 d .
O5 O 0.04720(8) 0.43342(9) 0.76818(6) 0.0241(3) Uani 1 1 d .
O2 O 0.16834(8) 0.57300(8) 0.69204(6) 0.0224(3) Uani 1 1 d .
O23 O 0.23815(9) 0.38147(10) 0.90877(6) 0.0281(4) Uani 1 1 d .
O24 O 0.11569(8) 0.22198(9) 0.79007(7) 0.0275(4) Uani 1 1 d .
O4 O 0.12524(8) 0.51618(9) 0.82381(7) 0.0245(3) Uani 1 1 d .
O27 O 0.15343(9) 0.29367(9) 0.61616(6) 0.0278(4) Uani 1 1 d .
O20 O 0.31143(8) 0.18859(9) 0.77060(6) 0.0235(3) Uani 1 1 d .
O21 O 0.33852(9) 0.49629(10) 0.62838(7) 0.0313(4) Uani 1 1 d .
O22 O 0.39995(9) 0.54553(9) 0.80854(7) 0.0289(4) Uani 1 1 d .
O100 O 0.24886(8) 0.38750(9) 0.75286(6) 0.0225(3) Uani 1 1 d .
H100 H 0.2238 0.4204 0.7410 0.034 Uiso 1 1 d R
N4 N 0.03212(12) 0.14584(13) 0.76694(10) 0.0376(5) Uani 1 1 d .
N6 N 0.19664(12) 0.14002(13) 1.00557(8) 0.0344(5) Uani 1 1 d .
C71 C 0.51935(11) 0.41415(13) 0.71621(10) 0.0255(5) Uani 1 1 d .
N3 N 0.08858(13) 0.19860(14) 0.59312(9) 0.0400(6) Uani 1 1 d .
N5 N -0.07237(14) 0.25135(14) 0.88384(12) 0.0467(6) Uani 1 1 d .
N1 N 0.47790(14) 0.62244(15) 0.78296(10) 0.0445(6) Uani 1 1 d .
O26 O 0.17148(16) 0.22998(15) 0.95230(10) 0.0659(8) Uani 1 1 d .
C21 C 0.26752(12) 0.68113(12) 0.70777(10) 0.0284(5) Uani 1 1 d .
C11 C 0.12759(14) 0.54188(14) 0.59473(9) 0.0302(5) Uani 1 1 d .
C51 C -0.02012(12) 0.36466(14) 0.68939(10) 0.0284(5) Uani 1 1 d .
C81 C 0.46888(12) 0.35701(14) 0.88404(9) 0.0262(5) Uani 1 1 d .
C91 C 0.28811(12) 0.14453(12) 0.86680(9) 0.0247(4) Uani 1 1 d .
C41 C 0.03369(12) 0.43330(13) 0.87070(9) 0.0253(5) Uani 1 1 d .
C101 C 0.24797(12) 0.09833(12) 0.69989(10) 0.0287(5) Uani 1 1 d .
C61 C 0.38312(12) 0.27437(16) 0.59202(9) 0.0311(5) Uani 1 1 d .
C27 C 0.13077(13) 0.23333(14) 0.62304(10) 0.0309(5) Uani 1 1 d .
H27 H 0.1450 0.2097 0.6525 0.037 Uiso 1 1 calc R
C31 C 0.20317(13) 0.60469(13) 0.88797(10) 0.0293(5) Uani 1 1 d .
N2 N 0.42499(15) 0.55668(16) 0.59937(11) 0.0521(7) Uani 1 1 d .
C9 C 0.07028(13) 0.20220(14) 0.76061(10) 0.0300(5) Uani 1 1 d .
H9 H 0.0626 0.2296 0.7316 0.036 Uiso 1 1 calc R
O25 O 0.03728(14) 0.24942(17) 0.88035(16) 0.0878(11) Uani 1 1 d .
C16 C 0.18146(18) 0.56537(15) 0.56836(10) 0.0400(7) Uani 1 1 d .
H16 H 0.2251 0.5614 0.5828 0.048 Uiso 1 1 calc R
C37 C 0.42184(13) 0.58623(14) 0.77770(11) 0.0330(6) Uani 1 1 d .
H37 H 0.3964 0.5920 0.7478 0.040 Uiso 1 1 calc R
C96 C 0.22746(14) 0.10799(15) 0.86238(11) 0.0365(6) Uani 1 1 d .
H96 H 0.1937 0.1254 0.8400 0.044 Uiso 1 1 calc R
N7 N 0.26741(19) 0.43035(18) 0.98204(10) 0.0603(9) Uani 1 1 d .
C92 C 0.33508(13) 0.11924(15) 0.90221(10) 0.0312(5) Uani 1 1 d .
H92 H 0.3761 0.1439 0.9073 0.037 Uiso 1 1 calc R
C93 C 0.32275(16) 0.05898(17) 0.92982(11) 0.0413(7) Uani 1 1 d .
H93 H 0.3553 0.0427 0.9535 0.050 Uiso 1 1 calc R
C86 C 0.51606(14) 0.30861(17) 0.90194(10) 0.0359(6) Uani 1 1 d .
H86 H 0.5174 0.2623 0.8877 0.043 Uiso 1 1 calc R
C47 C 0.39298(16) 0.52536(16) 0.63465(11) 0.0403(7) Uani 1 1 d .
H47 H 0.4133 0.5253 0.6668 0.048 Uiso 1 1 calc R
C19 C 0.27336(17) 0.42071(18) 0.93448(11) 0.0425(7) Uani 1 1 d .
H19 H 0.3076 0.4462 0.9192 0.051 Uiso 1 1 calc R
C46 C -0.03526(13) 0.43884(14) 0.86404(11) 0.0325(5) Uani 1 1 d .
H46 H -0.0546 0.4427 0.8317 0.039 Uiso 1 1 calc R
C95 C 0.21505(17) 0.04647(17) 0.88996(13) 0.0462(7) Uani 1 1 d .
H95 H 0.1739 0.0219 0.8857 0.055 Uiso 1 1 calc R
C94 C 0.26311(18) 0.02227(16) 0.92308(12) 0.0465(8) Uani 1 1 d .
H94 H 0.2556 -0.0198 0.9415 0.056 Uiso 1 1 calc R
C42 C 0.05971(16) 0.42883(19) 0.91861(11) 0.0433(7) Uani 1 1 d .
H42 H 0.1064 0.4252 0.9245 0.052 Uiso 1 1 calc R
C76 C 0.55847(15) 0.4487(2) 0.75104(13) 0.0477(8) Uani 1 1 d .
H76 H 0.5457 0.4489 0.7841 0.057 Uiso 1 1 calc R
C1 C 0.24431(16) 0.10612(19) 1.03979(11) 0.0445(7) Uani 1 1 d .
H1A H 0.2269 0.1064 1.0727 0.067 Uiso 1 1 calc GR
H1B H 0.2864 0.1325 1.0402 0.067 Uiso 1 1 calc GR
H1C H 0.2518 0.0566 1.0295 0.067 Uiso 1 1 calc GR
C106 C 0.27252(17) 0.06090(15) 0.66063(12) 0.0417(7) Uani 1 1 d .
H106 H 0.3015 0.0842 0.6393 0.050 Uiso 1 1 calc R
C45 C -0.07621(16) 0.43890(18) 0.90338(13) 0.0456(7) Uani 1 1 d .
H45 H -0.1230 0.4423 0.8979 0.055 Uiso 1 1 calc R
C85 C 0.56149(15) 0.3256(2) 0.94007(12) 0.0481(8) Uani 1 1 d .
H85 H 0.5928 0.2910 0.9520 0.058 Uiso 1 1 calc R
C102 C 0.20477(16) 0.06164(16) 0.72917(13) 0.0436(7) Uani 1 1 d .
H102 H 0.1858 0.0863 0.7556 0.052 Uiso 1 1 calc R
C12 C 0.06456(18) 0.5481(2) 0.57259(11) 0.0520(9) Uani 1 1 d .
H12 H 0.0271 0.5326 0.5897 0.062 Uiso 1 1 calc R
C43 C 0.0186(2) 0.4296(2) 0.95803(12) 0.0549(9) Uani 1 1 d .
H43 H 0.0375 0.4271 0.9905 0.066 Uiso 1 1 calc R
C75 C 0.61695(16) 0.4839(2) 0.73898(16) 0.0550(9) Uani 1 1 d .
H75 H 0.6426 0.5084 0.7638 0.066 Uiso 1 1 calc R
C74 C 0.63732(16) 0.4833(2) 0.69265(16) 0.0564(10) Uani 1 1 d .
H74 H 0.6762 0.5087 0.6846 0.068 Uiso 1 1 calc R
C66 C 0.40993(17) 0.3322(2) 0.56715(12) 0.0495(8) Uani 1 1 d .
H66 H 0.4156 0.3768 0.5835 0.059 Uiso 1 1 calc R
C36 C 0.14829(17) 0.6222(2) 0.91360(12) 0.0474(8) Uani 1 1 d .
H36 H 0.1055 0.6071 0.9016 0.057 Uiso 1 1 calc R
C2 C 0.13272(16) 0.10590(19) 0.99929(14) 0.0495(8) Uani 1 1 d .
H2A H 0.1385 0.0570 0.9872 0.074 Uiso 1 1 calc GR
H2B H 0.1047 0.1330 0.9756 0.074 Uiso 1 1 calc GR
H2C H 0.1114 0.1044 1.0308 0.074 Uiso 1 1 calc GR
C7 C 0.04149(18) 0.09994(19) 0.80910(16) 0.0574(10) Uani 1 1 d .
H7A H 0.0684 0.0585 0.8006 0.086 Uiso 1 1 calc GR
H7B H -0.0019 0.0836 0.8195 0.086 Uiso 1 1 calc GR
H7C H 0.0643 0.1265 0.8359 0.086 Uiso 1 1 calc GR
C6 C -0.0129(2) 0.2512(2) 0.90297(17) 0.0607(10) Uani 1 1 d .
H6 H -0.0079 0.2527 0.9377 0.073 Uiso 1 1 calc R
C44 C -0.04917(19) 0.43407(19) 0.95032(14) 0.0543(9) Uani 1 1 d .
H44 H -0.0772 0.4338 0.9774 0.065 Uiso 1 1 calc R
C65 C 0.4286(2) 0.3256(3) 0.51861(14) 0.0696(13) Uani 1 1 d .
H65 H 0.4468 0.3657 0.5025 0.083 Uiso 1 1 calc R
C3 C 0.21012(19) 0.19804(18) 0.98090(12) 0.0481(8) Uani 1 1 d .
H3 H 0.2537 0.2171 0.9855 0.058 Uiso 1 1 calc R
C15 C 0.1727(2) 0.59467(19) 0.52108(12) 0.0599(11) Uani 1 1 d .
H15 H 0.2098 0.6108 0.5038 0.072 Uiso 1 1 calc R
C62 C 0.3779(2) 0.2104(2) 0.56664(12) 0.0557(9) Uani 1 1 d .
H62 H 0.3608 0.1694 0.5823 0.067 Uiso 1 1 calc R
C26 C 0.2840(2) 0.73635(19) 0.73943(16) 0.0693(13) Uani 1 1 d .
H26 H 0.2720 0.7331 0.7726 0.083 Uiso 1 1 calc R
C82 C 0.46958(18) 0.42548(19) 0.90502(13) 0.0525(9) Uani 1 1 d .
H82 H 0.4383 0.4602 0.8933 0.063 Uiso 1 1 calc R
C103 C 0.18827(19) -0.00985(18) 0.72119(16) 0.0569(10) Uani 1 1 d .
H103 H 0.1591 -0.0336 0.7422 0.068 Uiso 1 1 calc R
C104 C 0.2144(2) -0.04559(18) 0.68292(17) 0.0659(12) Uani 1 1 d .
H104 H 0.2042 -0.0947 0.6777 0.079 Uiso 1 1 calc R
C72 C 0.54255(18) 0.4124(3) 0.66886(14) 0.0615(11) Uani 1 1 d .
H72 H 0.5175 0.3877 0.6438 0.074 Uiso 1 1 calc R
C22 C 0.2874(2) 0.6883(2) 0.66061(14) 0.0613(11) Uani 1 1 d .
H22 H 0.2788 0.6507 0.6378 0.074 Uiso 1 1 calc R
C13 C 0.0552(2) 0.5768(3) 0.52524(14) 0.0759(15) Uani 1 1 d .
H13 H 0.0117 0.5806 0.5105 0.091 Uiso 1 1 calc R
C105 C 0.2550(2) -0.01090(19) 0.65219(16) 0.0623(11) Uani 1 1 d .
H105 H 0.2716 -0.0355 0.6249 0.075 Uiso 1 1 calc R
C84 C 0.5610(2) 0.3929(3) 0.96050(14) 0.0650(11) Uani 1 1 d .
H84 H 0.5918 0.4047 0.9867 0.078 Uiso 1 1 calc R
C18 C 0.2168(2) 0.3945(2) 1.00838(13) 0.0616(10) Uani 1 1 d .
H18A H 0.1841 0.4296 1.0187 0.092 Uiso 1 1 calc GR
H18B H 0.2372 0.3708 1.0373 0.092 Uiso 1 1 calc GR
H18C H 0.1947 0.3587 0.9870 0.092 Uiso 1 1 calc GR
C35 C 0.1543(2) 0.6619(2) 0.95722(14) 0.0606(10) Uani 1 1 d .
H35 H 0.1155 0.6742 0.9738 0.073 Uiso 1 1 calc R
C29 C 0.0658(2) 0.2298(2) 0.54610(13) 0.0583(10) Uani 1 1 d .
H29A H 0.0174 0.2355 0.5453 0.087 Uiso 1 1 calc GR
H29B H 0.0780 0.1981 0.5194 0.087 Uiso 1 1 calc GR
H29C H 0.0867 0.2767 0.5422 0.087 Uiso 1 1 calc GR
C24 C 0.3350(2) 0.80357(19) 0.67740(18) 0.0682(12) Uani 1 1 d .
H24 H 0.3573 0.8453 0.6670 0.082 Uiso 1 1 calc R
C8 C -0.0214(2) 0.1271(2) 0.73092(15) 0.0646(11) Uani 1 1 d .
H8A H -0.0263 0.1651 0.7063 0.097 Uiso 1 1 calc GR
H8B H -0.0632 0.1216 0.7476 0.097 Uiso 1 1 calc GR
H8C H -0.0106 0.0820 0.7148 0.097 Uiso 1 1 calc GR
C28 C 0.0652(3) 0.1274(2) 0.60426(15) 0.0743(14) Uani 1 1 d .
H28A H 0.0746 0.0950 0.5772 0.111 Uiso 1 1 calc GR
H28B H 0.0172 0.1288 0.6086 0.111 Uiso 1 1 calc GR
H28C H 0.0880 0.1103 0.6345 0.111 Uiso 1 1 calc GR
C38 C 0.5221(2) 0.6138(2) 0.82670(15) 0.0664(12) Uani 1 1 d .
H38A H 0.5235 0.6585 0.8455 0.100 Uiso 1 1 calc GR
H38B H 0.5670 0.6019 0.8168 0.100 Uiso 1 1 calc GR
H38C H 0.5055 0.5751 0.8471 0.100 Uiso 1 1 calc GR
C14 C 0.1089(3) 0.5994(2) 0.50038(14) 0.0825(17) Uani 1 1 d .
H14 H 0.1021 0.6187 0.4683 0.099 Uiso 1 1 calc R
C34 C 0.2147(2) 0.6830(2) 0.97599(15) 0.0664(11) Uani 1 1 d .
H34 H 0.2184 0.7118 1.0047 0.080 Uiso 1 1 calc R
C25 C 0.3177(3) 0.7968(2) 0.7243(2) 0.0887(18) Uani 1 1 d .
H25 H 0.3286 0.8337 0.7472 0.106 Uiso 1 1 calc R
C32 C 0.26450(19) 0.6230(3) 0.90925(16) 0.0705(13) Uani 1 1 d .
H32 H 0.3036 0.6086 0.8938 0.085 Uiso 1 1 calc R
C63 C 0.3976(3) 0.2054(3) 0.51782(15) 0.0780(15) Uani 1 1 d .
H63 H 0.3943 0.1608 0.5012 0.094 Uiso 1 1 calc R
C54 C -0.1334(2) 0.2890(3) 0.65522(19) 0.0800(15) Uani 1 1 d .
H54 H -0.1741 0.2685 0.6430 0.096 Uiso 1 1 calc R
C64 C 0.4211(2) 0.2630(3) 0.49448(14) 0.0773(15) Uani 1 1 d .
H64 H 0.4324 0.2595 0.4612 0.093 Uiso 1 1 calc R
C23 C 0.3201(3) 0.7499(2) 0.64543(17) 0.0741(13) Uani 1 1 d .
H23 H 0.3320 0.7541 0.6123 0.089 Uiso 1 1 calc R
C52 C -0.06874(19) 0.3474(3) 0.71988(17) 0.0747(14) Uani 1 1 d .
H52 H -0.0639 0.3612 0.7533 0.090 Uiso 1 1 calc R
C83 C 0.5156(2) 0.4433(2) 0.94287(17) 0.0764(14) Uani 1 1 d .
H83 H 0.5157 0.4900 0.9565 0.092 Uiso 1 1 calc R
C56 C -0.0246(2) 0.3365(2) 0.64136(15) 0.0629(11) Uani 1 1 d .
H56 H 0.0110 0.3434 0.6202 0.075 Uiso 1 1 calc R
C73 C 0.6018(2) 0.4462(3) 0.65751(17) 0.0762(14) Uani 1 1 d .
H73 H 0.6172 0.4433 0.6252 0.091 Uiso 1 1 calc R
C39 C 0.5010(3) 0.6699(3) 0.74498(17) 0.0883(18) Uani 1 1 d .
H39A H 0.5442 0.6532 0.7345 0.132 Uiso 1 1 calc GR
H39B H 0.5054 0.7186 0.7580 0.132 Uiso 1 1 calc GR
H39C H 0.4689 0.6696 0.7169 0.132 Uiso 1 1 calc GR
C5 C -0.0885(3) 0.2485(3) 0.8329(2) 0.0887(16) Uani 1 1 d .
H5A H -0.0482 0.2560 0.8148 0.133 Uiso 1 1 calc GR
H5B H -0.1210 0.2858 0.8241 0.133 Uiso 1 1 calc GR
H5C H -0.1074 0.2015 0.8245 0.133 Uiso 1 1 calc GR
C49 C 0.4932(2) 0.5841(3) 0.6092(2) 0.0817(15) Uani 1 1 d .
H49A H 0.4932 0.6363 0.6061 0.122 Uiso 1 1 calc GR
H49B H 0.5228 0.5635 0.5855 0.122 Uiso 1 1 calc GR
H49C H 0.5088 0.5707 0.6425 0.122 Uiso 1 1 calc GR
C55 C -0.0813(2) 0.2983(3) 0.62454(18) 0.0756(13) Uani 1 1 d .
H55 H -0.0838 0.2789 0.5923 0.091 Uiso 1 1 calc R
C33 C 0.2705(2) 0.6621(3) 0.95282(18) 0.0905(18) Uani 1 1 d .
H33 H 0.3133 0.6742 0.9665 0.109 Uiso 1 1 calc R
C4 C -0.1303(3) 0.2546(3) 0.9141(3) 0.103(2) Uani 1 1 d .
H4A H -0.1160 0.2485 0.9487 0.154 Uiso 1 1 calc GR
H4B H -0.1615 0.2164 0.9043 0.154 Uiso 1 1 calc GR
H4C H -0.1522 0.3011 0.9097 0.154 Uiso 1 1 calc GR
C53 C -0.1259(2) 0.3100(3) 0.7038(2) 0.099(2) Uani 1 1 d .
H53 H -0.1593 0.2990 0.7261 0.119 Uiso 1 1 calc R
C17 C 0.3104(4) 0.4807(4) 1.00976(18) 0.131(3) Uani 1 1 d .
H17A H 0.3458 0.4972 0.9891 0.197 Uiso 1 1 calc GR
H17B H 0.3301 0.4568 1.0389 0.197 Uiso 1 1 calc GR
H17C H 0.2840 0.5218 1.0198 0.197 Uiso 1 1 calc GR
C48 C 0.4001(3) 0.5567(5) 0.55023(19) 0.137(3) Uani 1 1 d .
H48A H 0.3600 0.5271 0.5473 0.206 Uiso 1 1 calc GR
H48B H 0.4338 0.5373 0.5292 0.206 Uiso 1 1 calc GR
H48C H 0.3892 0.6058 0.5401 0.206 Uiso 1 1 calc GR

loop_
_atom_site_aniso_label
_atom_site_aniso_U_11
_atom_site_aniso_U_22
_atom_site_aniso_U_33
_atom_site_aniso_U_23
_atom_site_aniso_U_13
_atom_site_aniso_U_12
Ni4 0.01550(12) 0.01361(12) 0.02375(14) 0.00101(10) -0.00331(10) -0.00002(9)
Ni1 0.01654(12) 0.01617(13) 0.02189(13) 0.00077(10) -0.00050(10) 0.00224(10)
Ni3 0.01605(12) 0.01502(12) 0.02146(13) 0.00062(10) -0.00093(10) -0.00100(9)
Ni5 0.01640(12) 0.01562(12) 0.02324(14) -0.00118(10) -0.00349(10) 0.00257(9)
Ni2 0.01662(12) 0.01422(12) 0.02267(14) -0.00019(10) 0.00014(10) -0.00080(9)
Si7 0.0154(2) 0.0171(3) 0.0218(3) 0.0002(2) -0.0011(2) 0.0008(2)
Si8 0.0161(2) 0.0170(3) 0.0213(3) 0.0009(2) -0.0035(2) -0.0007(2)
Si1 0.0189(3) 0.0181(3) 0.0217(3) 0.0025(2) -0.0006(2) 0.0051(2)
Si4 0.0162(3) 0.0183(3) 0.0228(3) -0.0002(2) -0.0005(2) 0.0012(2)
Si9 0.0163(3) 0.0145(3) 0.0268(3) 0.0032(2) -0.0044(2) 0.0001(2)
Si3 0.0199(3) 0.0158(3) 0.0253(3) -0.0025(2) 0.0018(2) 0.0006(2)
Si5 0.0153(2) 0.0195(3) 0.0233(3) -0.0004(2) -0.0026(2) 0.0030(2)
Si6 0.0179(3) 0.0198(3) 0.0212(3) -0.0028(2) -0.0018(2) 0.0045(2)
Si2 0.0208(3) 0.0126(3) 0.0274(3) 0.0022(2) 0.0022(2) 0.0016(2)
Si10 0.0188(3) 0.0141(3) 0.0279(3) -0.0022(2) -0.0050(2) 0.0023(2)
Na1 0.0344(6) 0.0370(6) 0.0488(7) 0.0194(5) 0.0118(5) 0.0048(5)
O14 0.0170(7) 0.0149(7) 0.0263(8) 0.0021(6) -0.0027(6) -0.0009(5)
O6 0.0180(7) 0.0182(7) 0.0234(8) 0.0000(6) -0.0009(6) 0.0048(6)
O8 0.0200(7) 0.0183(7) 0.0235(8) -0.0005(6) 0.0007(6) -0.0009(6)
O15 0.0196(7) 0.0155(7) 0.0258(8) -0.0012(6) -0.0049(6) 0.0034(5)
O11 0.0171(7) 0.0183(7) 0.0232(7) -0.0014(6) -0.0014(6) 0.0034(5)
O9 0.0156(7) 0.0177(7) 0.0238(7) 0.0005(6) -0.0019(6) -0.0002(5)
O13 0.0181(7) 0.0180(7) 0.0217(7) 0.0011(6) -0.0018(6) -0.0013(5)
O12 0.0176(7) 0.0172(7) 0.0226(7) 0.0002(6) -0.0006(6) 0.0029(5)
O10 0.0186(7) 0.0171(7) 0.0249(8) -0.0014(6) -0.0040(6) 0.0027(6)
O19 0.0180(7) 0.0177(7) 0.0304(8) 0.0042(6) -0.0061(6) -0.0018(6)
O18 0.0216(7) 0.0204(8) 0.0235(8) 0.0018(6) -0.0010(6) 0.0049(6)
O3 0.0277(8) 0.0139(7) 0.0296(8) -0.0002(6) 0.0043(7) 0.0030(6)
O17 0.0174(7) 0.0225(8) 0.0244(8) -0.0031(6) -0.0021(6) 0.0041(6)
O16 0.0217(7) 0.0181(7) 0.0287(8) -0.0031(6) -0.0025(6) 0.0046(6)
O7 0.0193(7) 0.0151(7) 0.0266(8) 0.0019(6) 0.0015(6) 0.0011(5)
O1 0.0192(7) 0.0203(8) 0.0296(8) 0.0036(6) -0.0001(6) 0.0046(6)
O5 0.0211(7) 0.0270(8) 0.0239(8) -0.0026(6) -0.0023(6) 0.0070(6)
O2 0.0212(7) 0.0163(7) 0.0297(8) 0.0012(6) 0.0007(6) 0.0040(6)
O23 0.0275(8) 0.0324(9) 0.0240(8) 0.0009(7) -0.0015(7) -0.0033(7)
O24 0.0212(8) 0.0222(8) 0.0388(10) 0.0034(7) -0.0033(7) -0.0060(6)
O4 0.0200(7) 0.0183(7) 0.0352(9) 0.0021(6) 0.0005(6) 0.0013(6)
O27 0.0287(8) 0.0271(9) 0.0268(8) -0.0034(7) -0.0066(7) -0.0017(7)
O20 0.0225(8) 0.0210(8) 0.0264(8) 0.0014(6) -0.0059(6) 0.0046(6)
O21 0.0262(8) 0.0381(10) 0.0297(9) 0.0102(8) 0.0026(7) -0.0010(7)
O22 0.0270(8) 0.0244(8) 0.0350(9) -0.0044(7) -0.0007(7) -0.0092(7)
O100 0.0235(8) 0.0209(8) 0.0228(8) 0.0020(6) -0.0010(6) -0.0040(6)
N4 0.0296(11) 0.0331(12) 0.0503(14) -0.0076(10) 0.0050(10) -0.0138(9)
N6 0.0352(12) 0.0396(13) 0.0283(11) 0.0054(9) 0.0010(9) -0.0066(10)
C71 0.0182(10) 0.0204(10) 0.0376(13) 0.0034(9) -0.0001(9) 0.0011(8)
N3 0.0445(14) 0.0403(13) 0.0342(12) -0.0055(10) -0.0076(10) -0.0138(11)
N5 0.0447(15) 0.0322(13) 0.0643(18) -0.0092(12) 0.0133(13) -0.0042(11)
N1 0.0446(14) 0.0428(14) 0.0463(15) -0.0034(11) 0.0037(11) -0.0263(12)
O26 0.097(2) 0.0536(15) 0.0488(14) 0.0246(12) 0.0199(14) 0.0168(15)
C21 0.0250(11) 0.0153(10) 0.0456(15) 0.0068(9) 0.0071(10) 0.0037(8)
C11 0.0392(13) 0.0265(12) 0.0245(11) 0.0019(9) -0.0016(10) 0.0150(10)
C51 0.0220(11) 0.0299(12) 0.0326(13) 0.0015(10) -0.0045(9) -0.0002(9)
C81 0.0215(10) 0.0311(12) 0.0256(11) 0.0003(9) -0.0028(8) -0.0056(9)
C91 0.0254(11) 0.0192(10) 0.0292(12) 0.0030(9) 0.0000(9) 0.0034(8)
C41 0.0267(11) 0.0208(10) 0.0286(12) 0.0002(9) 0.0032(9) 0.0022(9)
C101 0.0255(11) 0.0171(10) 0.0424(14) -0.0031(9) -0.0089(10) 0.0024(8)
C61 0.0255(11) 0.0431(15) 0.0242(11) -0.0034(10) -0.0029(9) 0.0148(10)
C27 0.0338(13) 0.0312(13) 0.0270(12) -0.0044(10) -0.0062(10) -0.0037(10)
C31 0.0321(12) 0.0238(11) 0.0324(13) -0.0051(9) 0.0054(10) -0.0020(9)
N2 0.0496(16) 0.0515(17) 0.0566(18) 0.0131(14) 0.0167(13) -0.0128(13)
C9 0.0276(12) 0.0303(13) 0.0323(13) -0.0071(10) 0.0034(10) -0.0096(10)
O25 0.0448(15) 0.0604(18) 0.161(3) 0.010(2) 0.0349(19) -0.0061(13)
C16 0.0619(19) 0.0319(14) 0.0264(13) 0.0062(11) 0.0053(12) 0.0030(13)
C37 0.0327(13) 0.0247(12) 0.0411(15) -0.0011(10) -0.0019(11) -0.0114(10)
C96 0.0332(13) 0.0285(13) 0.0476(16) 0.0074(12) -0.0003(12) -0.0066(10)
N7 0.090(2) 0.063(2) 0.0283(13) -0.0084(13) -0.0013(14) -0.0299(18)
C92 0.0284(12) 0.0342(13) 0.0312(13) 0.0065(10) 0.0040(10) 0.0091(10)
C93 0.0492(17) 0.0432(16) 0.0324(14) 0.0161(12) 0.0104(12) 0.0201(13)
C86 0.0306(13) 0.0433(15) 0.0330(14) -0.0003(12) -0.0073(10) 0.0024(11)
C47 0.0502(17) 0.0346(15) 0.0371(15) -0.0019(12) 0.0126(13) -0.0118(13)
C19 0.0513(18) 0.0465(17) 0.0294(14) 0.0000(12) -0.0029(12) -0.0134(14)
C46 0.0250(12) 0.0308(13) 0.0421(15) -0.0043(11) 0.0063(10) 0.0020(10)
C95 0.0501(18) 0.0348(15) 0.0548(19) 0.0085(14) 0.0139(15) -0.0124(13)
C94 0.066(2) 0.0301(14) 0.0456(17) 0.0125(13) 0.0240(16) 0.0045(14)
C42 0.0396(15) 0.060(2) 0.0302(14) 0.0043(13) 0.0031(12) 0.0102(14)
C76 0.0331(15) 0.060(2) 0.0502(18) -0.0083(16) -0.0009(13) -0.0177(14)
C1 0.0451(17) 0.0557(19) 0.0320(14) 0.0041(13) -0.0055(12) -0.0008(14)
C106 0.0525(18) 0.0273(14) 0.0447(17) -0.0118(12) -0.0050(13) -0.0017(12)
C45 0.0339(15) 0.0442(17) 0.060(2) -0.0048(15) 0.0191(14) 0.0003(12)
C85 0.0292(14) 0.075(2) 0.0391(16) 0.0068(16) -0.0136(12) 0.0019(14)
C102 0.0401(15) 0.0293(14) 0.061(2) -0.0067(13) 0.0006(14) -0.0114(12)
C12 0.0490(18) 0.076(2) 0.0305(14) -0.0027(15) -0.0076(13) 0.0369(17)
C43 0.065(2) 0.068(2) 0.0320(16) 0.0081(15) 0.0098(15) 0.0148(19)
C75 0.0332(15) 0.051(2) 0.079(3) -0.0081(18) -0.0072(16) -0.0157(14)
C74 0.0316(15) 0.0490(19) 0.089(3) 0.0221(19) 0.0054(16) -0.0151(14)
C66 0.0462(18) 0.071(2) 0.0322(15) 0.0010(15) 0.0096(13) 0.0037(16)
C36 0.0389(16) 0.060(2) 0.0436(17) -0.0108(15) 0.0086(13) 0.0023(14)
C2 0.0398(16) 0.0490(19) 0.060(2) 0.0091(16) 0.0002(15) -0.0081(14)
C7 0.0453(18) 0.0373(17) 0.089(3) 0.0198(18) -0.0066(18) -0.0185(14)
C6 0.063(2) 0.0419(19) 0.078(3) -0.0044(18) 0.007(2) -0.0045(17)
C44 0.062(2) 0.0499(19) 0.055(2) 0.0048(16) 0.0351(18) 0.0080(16)
C65 0.056(2) 0.117(4) 0.0369(18) 0.013(2) 0.0175(16) 0.017(2)
C3 0.058(2) 0.0437(17) 0.0440(17) 0.0035(14) 0.0207(15) -0.0069(15)
C15 0.108(3) 0.0417(18) 0.0318(16) 0.0112(14) 0.0170(18) 0.0149(19)
C62 0.081(3) 0.051(2) 0.0342(16) -0.0149(14) -0.0035(16) 0.0180(18)
C26 0.109(4) 0.0301(16) 0.073(3) -0.0086(17) 0.042(2) -0.0232(19)
C82 0.054(2) 0.0447(18) 0.056(2) -0.0140(15) -0.0242(16) -0.0001(15)
C103 0.056(2) 0.0317(16) 0.082(3) -0.0042(16) -0.0034(19) -0.0202(15)
C104 0.079(3) 0.0255(15) 0.092(3) -0.0190(17) -0.016(2) -0.0151(16)
C72 0.0433(18) 0.095(3) 0.0473(19) 0.002(2) 0.0085(15) -0.031(2)
C22 0.085(3) 0.049(2) 0.052(2) 0.0030(16) 0.0164(19) -0.033(2)
C13 0.083(3) 0.102(3) 0.0400(19) -0.001(2) -0.020(2) 0.061(3)
C105 0.083(3) 0.0321(17) 0.071(3) -0.0253(17) -0.005(2) -0.0045(17)
C84 0.054(2) 0.085(3) 0.052(2) -0.011(2) -0.0295(17) -0.014(2)
C18 0.069(3) 0.084(3) 0.0327(17) -0.0034(17) 0.0088(16) -0.004(2)
C35 0.061(2) 0.073(3) 0.050(2) -0.0166(19) 0.0208(17) 0.0078(19)
C29 0.063(2) 0.059(2) 0.051(2) -0.0021(17) -0.0236(17) -0.0152(18)
C24 0.076(3) 0.0277(16) 0.104(3) 0.0092(19) 0.035(2) -0.0157(17)
C8 0.054(2) 0.072(3) 0.067(2) -0.015(2) -0.0076(18) -0.037(2)
C28 0.112(4) 0.056(2) 0.052(2) 0.0013(18) -0.020(2) -0.050(2)
C38 0.051(2) 0.083(3) 0.064(2) -0.008(2) -0.0131(18) -0.037(2)
C14 0.143(5) 0.074(3) 0.0306(18) 0.0125(18) 0.002(2) 0.057(3)
C34 0.081(3) 0.070(3) 0.049(2) -0.0362(19) 0.0134(19) -0.011(2)
C25 0.132(5) 0.0342(19) 0.105(4) -0.019(2) 0.057(3) -0.041(2)
C32 0.0402(18) 0.100(3) 0.072(3) -0.058(2) 0.0034(17) -0.0050(19)
C63 0.104(4) 0.088(3) 0.041(2) -0.028(2) -0.003(2) 0.043(3)
C54 0.046(2) 0.105(4) 0.089(3) -0.031(3) 0.000(2) -0.042(2)
C64 0.084(3) 0.119(4) 0.0304(17) 0.001(2) 0.0144(18) 0.053(3)
C23 0.098(3) 0.063(3) 0.063(3) 0.016(2) 0.025(2) -0.036(2)
C52 0.046(2) 0.109(4) 0.072(3) -0.040(3) 0.0197(19) -0.036(2)
C83 0.084(3) 0.063(3) 0.078(3) -0.026(2) -0.040(2) -0.008(2)
C56 0.052(2) 0.082(3) 0.054(2) -0.007(2) -0.0025(17) -0.021(2)
C73 0.054(2) 0.112(4) 0.064(3) 0.015(3) 0.0198(19) -0.036(2)
C39 0.109(4) 0.086(3) 0.069(3) 0.016(2) 0.001(3) -0.077(3)
C5 0.090(4) 0.081(3) 0.093(4) -0.033(3) -0.013(3) 0.008(3)
C49 0.067(3) 0.074(3) 0.106(4) 0.010(3) 0.025(3) -0.032(2)
C55 0.065(3) 0.093(3) 0.067(3) -0.010(2) -0.020(2) -0.021(2)
C33 0.064(3) 0.122(4) 0.084(3) -0.074(3) -0.004(2) -0.012(3)
C4 0.076(3) 0.062(3) 0.176(6) 0.004(3) 0.071(4) -0.005(2)
C53 0.044(2) 0.130(5) 0.126(5) -0.049(4) 0.032(3) -0.048(3)
C17 0.217(8) 0.130(5) 0.045(2) -0.022(3) -0.010(3) -0.110(5)
C48 0.087(4) 0.256(9) 0.068(3) 0.087(5) -0.005(3) -0.071(5)

loop_
_atom_type_symbol
_atom_type_description
_atom_type_scat_dispersion_real
_atom_type_scat_dispersion_imag
_atom_type_scat_source
C C 0.0033 0.0016 'International Tables Vol C Tables 4.2.6.8 and 6.1.1.4'
H H 0.0000 0.0000 'International Tables Vol C Tables 4.2.6.8 and 6.1.1.4'
N N 0.0061 0.0033 'International Tables Vol C Tables 4.2.6.8 and 6.1.1.4'
Na Na 0.0362 0.0249 'International Tables Vol C Tables 4.2.6.8 and 6.1.1.4'
Ni Ni 0.3393 1.1124 'International Tables Vol C Tables 4.2.6.8 and 6.1.1.4'
O O 0.0106 0.0060 'International Tables Vol C Tables 4.2.6.8 and 6.1.1.4'
Si Si 0.0817 0.0704 'International Tables Vol C Tables 4.2.6.8 and 6.1.1.4'

loop_
_geom_angle_atom_site_label_1
_geom_angle_atom_site_label_2
_geom_angle_atom_site_label_3
_geom_angle
Ni3 Ni4 Ni5 110.571(13)
Ni3 Ni4 Na1 66.20(3)
Ni5 Ni4 Na1 176.14(3)
O14 Ni4 Ni3 48.79(4)
O14 Ni4 Ni5 128.15(5)
O14 Ni4 Na1 51.69(5)
O14 Ni4 O9 79.99(6)
O14 Ni4 O24 89.37(6)
O14 Ni4 O100 85.18(6)
O15 Ni4 Ni3 124.86(5)
O15 Ni4 Ni5 48.41(4)
O15 Ni4 Na1 134.97(5)
O15 Ni4 O14 99.71(6)
O15 Ni4 O9 171.78(6)
O15 Ni4 O24 93.14(7)
O15 Ni4 O100 86.43(6)
O9 Ni4 Ni3 49.16(4)
O9 Ni4 Ni5 125.65(4)
O9 Ni4 Na1 50.75(5)
O9 Ni4 O100 85.36(6)
O10 Ni4 Ni3 123.70(5)
O10 Ni4 Ni5 48.14(5)
O10 Ni4 Na1 131.36(5)
O10 Ni4 O14 171.83(6)
O10 Ni4 O15 82.33(6)
O10 Ni4 O9 96.85(6)
O10 Ni4 O24 98.45(7)
O10 Ni4 O100 87.06(6)
O24 Ni4 Ni3 123.81(5)
O24 Ni4 Ni5 125.49(5)
O24 Ni4 Na1 57.90(6)
O24 Ni4 O9 95.07(7)
O24 Ni4 O100 174.38(7)
O100 Ni4 Ni3 52.78(4)
O100 Ni4 Ni5 57.81(4)
O100 Ni4 Na1 118.98(5)
Ni5 Ni1 Ni2 111.171(13)
O6 Ni1 Ni5 47.32(4)
O6 Ni1 Ni2 123.66(5)
O6 Ni1 O12 166.79(6)
O6 Ni1 O7 97.58(6)
O6 Ni1 O21 96.34(7)
O6 Ni1 O100 83.98(6)
O11 Ni1 Ni5 47.17(4)
O11 Ni1 Ni2 124.01(5)
O11 Ni1 O6 81.66(6)
O11 Ni1 O12 96.90(6)
O11 Ni1 O7 167.95(6)
O11 Ni1 O21 95.73(7)
O11 Ni1 O100 84.08(6)
O12 Ni1 Ni5 123.16(5)
O12 Ni1 Ni2 46.90(4)
O12 Ni1 O21 96.86(7)
O12 Ni1 O100 82.81(6)
O7 Ni1 Ni5 124.53(5)
O7 Ni1 Ni2 46.89(4)
O7 Ni1 O12 81.07(6)
O7 Ni1 O21 96.30(7)
O7 Ni1 O100 83.88(6)
O21 Ni1 Ni5 124.20(6)
O21 Ni1 Ni2 124.63(6)
O21 Ni1 O100 179.61(7)
O100 Ni1 Ni5 55.89(4)
O100 Ni1 Ni2 55.28(4)
Ni4 Ni3 Ni2 109.155(14)
Ni4 Ni3 Na1 62.50(3)
Ni2 Ni3 Na1 171.65(3)
O14 Ni3 Ni4 49.13(4)
O14 Ni3 Ni2 125.45(5)
O14 Ni3 Na1 49.67(5)
O14 Ni3 O9 80.57(6)
O14 Ni3 O23 93.26(7)
O14 Ni3 O100 84.77(6)
O8 Ni3 Ni4 125.37(5)
O8 Ni3 Ni2 47.71(4)
O8 Ni3 Na1 136.29(5)
O8 Ni3 O14 171.60(6)
O8 Ni3 O9 100.09(6)
O8 Ni3 O13 80.35(6)
O8 Ni3 O23 95.12(7)
O8 Ni3 O100 86.94(6)
O9 Ni3 Ni4 49.62(4)
O9 Ni3 Ni2 126.74(4)
O9 Ni3 Na1 48.76(5)
O9 Ni3 O100 85.04(6)
O13 Ni3 Ni4 123.29(5)
O13 Ni3 Ni2 47.85(4)
O13 Ni3 Na1 135.43(5)
O13 Ni3 O14 97.74(6)
O13 Ni3 O9 171.42(6)
O13 Ni3 O23 99.28(7)
O13 Ni3 O100 86.43(6)
O23 Ni3 Ni4 123.00(5)
O23 Ni3 Ni2 127.79(5)
O23 Ni3 Na1 60.55(6)
O23 Ni3 O9 89.23(7)
O23 Ni3 O100 174.17(6)
O100 Ni3 Ni4 51.91(4)
O100 Ni3 Ni2 57.25(4)
O100 Ni3 Na1 114.41(5)
Ni4 Ni5 Ni1 104.368(13)
O6 Ni5 Ni4 119.44(5)
O6 Ni5 Ni1 47.36(4)
O6 Ni5 O15 163.27(6)
O6 Ni5 O10 96.21(6)
O6 Ni5 O27 101.87(7)
O15 Ni5 Ni4 48.15(5)
O15 Ni5 Ni1 119.76(4)
O15 Ni5 O27 94.84(7)
O11 Ni5 Ni4 119.55(5)
O11 Ni5 Ni1 47.29(4)
O11 Ni5 O6 81.78(6)
O11 Ni5 O15 95.29(6)
O11 Ni5 O10 164.15(6)
O11 Ni5 O27 103.38(7)
O10 Ni5 Ni4 48.10(4)
O10 Ni5 Ni1 120.99(5)
O10 Ni5 O15 82.09(6)
O10 Ni5 O27 92.43(7)
O27 Ni5 Ni4 122.54(5)
O27 Ni5 Ni1 133.07(5)
Ni3 Ni2 Ni1 104.677(13)
O8 Ni2 Ni1 120.85(5)
O8 Ni2 Ni3 47.78(5)
O8 Ni2 O13 80.38(6)
O8 Ni2 O12 163.90(6)
O8 Ni2 O7 96.36(6)
O8 Ni2 O22 101.01(7)
O8 Ni2 O100 82.12(6)
O13 Ni2 Ni1 122.09(5)
O13 Ni2 Ni3 47.82(4)
O13 Ni2 O22 97.76(7)
O13 Ni2 O100 81.59(6)
O12 Ni2 Ni1 47.01(4)
O12 Ni2 Ni3 119.93(5)
O12 Ni2 O13 97.69(6)
O12 Ni2 O22 95.09(7)
O12 Ni2 O100 81.79(6)
O7 Ni2 Ni1 46.89(5)
O7 Ni2 Ni3 119.42(5)
O7 Ni2 O13 164.31(6)
O7 Ni2 O12 81.16(6)
O7 Ni2 O22 97.93(7)
O7 Ni2 O100 82.76(6)
O22 Ni2 Ni1 124.56(5)
O22 Ni2 Ni3 130.72(5)
O22 Ni2 O100 176.68(7)
O100 Ni2 Ni1 53.81(4)
O100 Ni2 Ni3 50.88(4)
O12 Si7 O18 111.72(9)
O12 Si7 O17 111.33(8)
O12 Si7 C71 110.62(10)
O18 Si7 O17 108.29(9)
O18 Si7 C71 108.24(10)
O17 Si7 C71 106.43(10)
O13 Si8 O19 110.75(8)
O13 Si8 O18 112.24(8)
O13 Si8 C81 109.79(10)
O19 Si8 C81 108.61(10)
O18 Si8 O19 108.22(9)
O18 Si8 C81 107.10(10)
O6 Si1 O1 111.22(9)
O6 Si1 O2 112.15(9)
O6 Si1 C11 111.05(10)
O1 Si1 C11 108.17(11)
O2 Si1 O1 108.15(9)
O2 Si1 C11 105.87(11)
O9 Si4 O5 112.45(9)
O9 Si4 O4 111.97(9)
O9 Si4 C41 112.32(10)
O5 Si4 C41 107.50(10)
O4 Si4 O5 107.63(9)
O4 Si4 C41 104.52(10)
O14 Si9 O19 112.75(8)
O14 Si9 O20 111.06(8)
O14 Si9 C91 110.33(10)
O19 Si9 C91 107.70(10)
O20 Si9 O19 107.58(9)
O20 Si9 C91 107.18(10)
O8 Si3 O3 111.78(9)
O8 Si3 O4 111.84(9)
O8 Si3 C31 109.26(11)
O3 Si3 C31 108.48(10)
O4 Si3 O3 107.52(9)
O4 Si3 C31 107.82(11)
O10 Si5 O1 112.07(9)
O10 Si5 O5 111.25(9)
O10 Si5 C51 110.45(10)
O1 Si5 C51 107.56(10)
O5 Si5 O1 109.05(9)
O5 Si5 C51 106.21(11)
O11 Si6 O17 111.61(8)
O11 Si6 O16 111.43(9)
O11 Si6 C61 111.83(10)
O17 Si6 C61 105.49(10)
O16 Si6 O17 108.41(9)
O16 Si6 C61 107.80(11)
O3 Si2 O2 108.74(9)
O3 Si2 C21 106.98(11)
O7 Si2 O3 111.86(9)
O7 Si2 O2 110.85(9)
O7 Si2 C21 109.22(10)
O2 Si2 C21 109.07(11)
O15 Si10 O16 112.35(9)
O15 Si10 O20 110.75(9)
O15 Si10 C101 112.61(10)
O16 Si10 C101 104.87(11)
O20 Si10 O16 108.72(9)
O20 Si10 C101 107.24(10)
Ni4 Na1 Ni3 51.296(18)
O14 Na1 Ni4 42.08(4)
O14 Na1 Ni3 40.38(4)
O14 Na1 O23 69.52(6)
O14 Na1 O24 69.97(6)
O9 Na1 Ni4 42.60(4)
O9 Na1 Ni3 40.76(4)
O9 Na1 O14 67.47(6)
O9 Na1 O23 67.50(6)
O9 Na1 O24 74.91(6)
O23 Na1 Ni4 91.14(5)
O23 Na1 Ni3 39.88(4)
O24 Na1 Ni4 41.55(4)
O24 Na1 Ni3 92.68(5)
O24 Na1 O23 132.54(7)
O26 Na1 Ni4 155.11(9)
O26 Na1 Ni3 118.76(10)
O26 Na1 O14 114.04(10)
O26 Na1 O9 148.54(11)
O26 Na1 O23 83.33(10)
O26 Na1 O24 136.31(10)
O26 Na1 O25 92.78(14)
O25 Na1 Ni4 107.05(12)
O25 Na1 Ni3 141.74(10)
O25 Na1 O14 145.41(13)
O25 Na1 O9 101.15(11)
O25 Na1 O23 138.40(11)
O25 Na1 O24 75.56(12)
Ni4 O14 Na1 86.23(6)
Ni3 O14 Ni4 82.08(6)
Ni3 O14 Na1 89.96(6)
Si9 O14 Ni4 128.46(9)
Si9 O14 Ni3 127.78(9)
Si9 O14 Na1 127.57(9)
Ni5 O6 Ni1 85.32(6)
Si1 O6 Ni1 130.05(9)
Si1 O6 Ni5 131.36(9)
Ni2 O8 Ni3 84.51(6)
Si3 O8 Ni3 129.06(9)
Si3 O8 Ni2 130.20(9)
Ni4 O15 Ni5 83.44(6)
Si10 O15 Ni4 129.55(9)
Si10 O15 Ni5 130.05(10)
Ni5 O11 Ni1 85.54(6)
Si6 O11 Ni1 130.61(9)
Si6 O11 Ni5 131.93(9)
Ni4 O9 Na1 86.64(6)
Ni3 O9 Ni4 81.23(6)
Ni3 O9 Na1 90.48(6)
Si4 O9 Ni4 128.88(9)
Si4 O9 Ni3 127.65(9)
Si4 O9 Na1 127.21(9)
Ni3 O13 Ni2 84.33(6)
Si8 O13 Ni3 131.14(9)
Si8 O13 Ni2 129.38(9)
Ni2 O12 Ni1 86.09(6)
Si7 O12 Ni1 130.78(9)
Si7 O12 Ni2 129.99(9)
Ni4 O10 Ni5 83.76(6)
Si5 O10 Ni4 131.81(10)
Si5 O10 Ni5 129.98(10)
Si9 O19 Si8 130.99(10)
Si7 O18 Si8 136.52(10)
Si3 O3 Si2 130.38(10)
Si7 O17 Si6 135.26(10)
Si6 O16 Si10 130.93(10)
Ni2 O7 Ni1 86.22(6)
Si2 O7 Ni1 131.16(10)
Si2 O7 Ni2 129.95(10)
Si1 O1 Si5 133.46(10)
Si4 O5 Si5 134.38(11)
Si1 O2 Si2 136.77(10)
Ni3 O23 Na1 79.57(6)
C19 O23 Ni3 117.50(19)
C19 O23 Na1 162.72(19)
Ni4 O24 Na1 80.55(6)
C9 O24 Ni4 118.43(17)
C9 O24 Na1 147.41(17)
Si4 O4 Si3 138.95(11)
C27 O27 Ni5 115.52(16)
Si10 O20 Si9 140.18(11)
C47 O21 Ni1 119.51(19)
C37 O22 Ni2 116.44(17)
Ni4 O100 Ni1 141.93(8)
Ni4 O100 Ni3 75.31(5)
Ni4 O100 Ni2 147.16(8)
Ni4 O100 H100 101.7
Ni1 O100 Ni2 70.91(4)
Ni1 O100 H100 68.1
Ni3 O100 Ni1 142.74(7)
Ni3 O100 Ni2 71.87(5)
Ni3 O100 H100 111.1
Ni2 O100 H100 91.0
C9 N4 C7 121.6(3)
C9 N4 C8 121.1(3)
C7 N4 C8 117.2(3)
C2 N6 C1 116.3(3)
C3 N6 C1 123.0(3)
C3 N6 C2 120.7(3)
C76 C71 Si7 122.4(2)
C76 C71 C72 116.6(3)
C72 C71 Si7 120.9(2)
C27 N3 C29 120.8(3)
C27 N3 C28 121.8(3)
C28 N3 C29 117.3(3)
C6 N5 C5 124.5(4)
C6 N5 C4 121.6(4)
C5 N5 C4 114.0(4)
C37 N1 C38 121.1(3)
C37 N1 C39 122.4(3)
C39 N1 C38 116.5(3)
C3 O26 Na1 148.9(2)
C26 C21 Si2 122.8(2)
C22 C21 Si2 120.3(2)
C22 C21 C26 116.3(3)
C16 C11 Si1 117.6(2)
C12 C11 Si1 124.7(2)
C12 C11 C16 117.7(3)
C52 C51 Si5 121.4(2)
C52 C51 C56 117.8(3)
C56 C51 Si5 119.0(2)
C86 C81 Si8 124.2(2)
C86 C81 C82 117.3(2)
C82 C81 Si8 118.5(2)
C96 C91 Si9 119.63(19)
C96 C91 C92 116.9(2)
C92 C91 Si9 123.45(19)
C46 C41 Si4 123.9(2)
C42 C41 Si4 118.9(2)
C42 C41 C46 117.1(2)
C106 C101 Si10 122.6(2)
C102 C101 Si10 120.5(2)
C102 C101 C106 116.8(3)
C66 C61 Si6 118.7(2)
C62 C61 Si6 124.7(3)
C62 C61 C66 116.5(3)
O27 C27 N3 125.9(3)
O27 C27 H27 117.0
N3 C27 H27 117.0
C36 C31 Si3 123.5(2)
C36 C31 C32 116.8(3)
C32 C31 Si3 119.5(2)
C47 N2 C49 120.2(3)
C47 N2 C48 122.0(3)
C48 N2 C49 117.3(3)
O24 C9 N4 124.5(3)
O24 C9 H9 117.7
N4 C9 H9 117.7
C6 O25 Na1 148.7(4)
C11 C16 H16 119.1
C11 C16 C15 121.9(3)
C15 C16 H16 119.1
O22 C37 N1 125.1(3)
O22 C37 H37 117.5
N1 C37 H37 117.5
C91 C96 H96 119.0
C91 C96 C95 122.0(3)
C95 C96 H96 119.0
C19 N7 C18 121.7(3)
C19 N7 C17 121.1(4)
C18 N7 C17 117.1(3)
C91 C92 H92 119.4
C93 C92 C91 121.1(3)
C93 C92 H92 119.4
C92 C93 H93 119.8
C92 C93 C94 120.4(3)
C94 C93 H93 119.8
C81 C86 H86 118.9
C81 C86 C85 122.1(3)
C85 C86 H86 118.9
O21 C47 N2 123.9(3)
O21 C47 H47 118.1
N2 C47 H47 118.1
O23 C19 N7 124.8(3)
O23 C19 H19 117.6
N7 C19 H19 117.6
C41 C46 H46 119.2
C45 C46 C41 121.6(3)
C45 C46 H46 119.2
C96 C95 H95 120.4
C94 C95 C96 119.1(3)
C94 C95 H95 120.4
C93 C94 H94 119.9
C95 C94 C93 120.3(3)
C95 C94 H94 119.9
C41 C42 H42 119.4
C43 C42 C41 121.2(3)
C43 C42 H42 119.4
C71 C76 H76 119.3
C71 C76 C75 121.4(3)
C75 C76 H76 119.3
N6 C1 H1A 109.5
N6 C1 H1B 109.5
N6 C1 H1C 109.5
H1A C1 H1B 109.5
H1A C1 H1C 109.5
H1B C1 H1C 109.5
C101 C106 H106 119.6
C101 C106 C105 120.8(3)
C105 C106 H106 119.6
C46 C45 H45 120.0
C44 C45 C46 120.0(3)
C44 C45 H45 120.0
C86 C85 H85 120.1
C84 C85 C86 119.7(3)
C84 C85 H85 120.1
C101 C102 H102 118.8
C101 C102 C103 122.3(3)
C103 C102 H102 118.8
C11 C12 H12 119.5
C11 C12 C13 120.9(4)
C13 C12 H12 119.5
C42 C43 H43 119.8
C44 C43 C42 120.4(3)
C44 C43 H43 119.8
C76 C75 H75 119.6
C74 C75 C76 120.9(3)
C74 C75 H75 119.6
C75 C74 H74 120.3
C75 C74 C73 119.5(3)
C73 C74 H74 120.3
C61 C66 H66 119.4
C61 C66 C65 121.3(4)
C65 C66 H66 119.4
C31 C36 H36 119.4
C31 C36 C35 121.2(3)
C35 C36 H36 119.4
N6 C2 H2A 109.5
N6 C2 H2B 109.5
N6 C2 H2C 109.5
H2A C2 H2B 109.5
H2A C2 H2C 109.5
H2B C2 H2C 109.5
N4 C7 H7A 109.5
N4 C7 H7B 109.5
N4 C7 H7C 109.5
H7A C7 H7B 109.5
H7A C7 H7C 109.5
H7B C7 H7C 109.5
N5 C6 H6 117.3
O25 C6 N5 125.3(5)
O25 C6 H6 117.3
C45 C44 C43 119.7(3)
C45 C44 H44 120.2
C43 C44 H44 120.2
C66 C65 H65 119.7
C64 C65 C66 120.7(4)
C64 C65 H65 119.7
N6 C3 H3 117.0
O26 C3 N6 125.9(4)
O26 C3 H3 117.0
C16 C15 H15 120.9
C14 C15 C16 118.3(4)
C14 C15 H15 120.9
C61 C62 H62 119.6
C61 C62 C63 120.9(4)
C63 C62 H62 119.6
C21 C26 H26 119.1
C21 C26 C25 121.9(4)
C25 C26 H26 119.1
C81 C82 H82 119.5
C83 C82 C81 120.9(3)
C83 C82 H82 119.5
C102 C103 H103 120.3
C104 C103 C102 119.4(4)
C104 C103 H103 120.3
C103 C104 H104 119.9
C105 C104 C103 120.1(3)
C105 C104 H104 119.9
C71 C72 H72 119.3
C71 C72 C73 121.4(4)
C73 C72 H72 119.3
C21 C22 H22 119.3
C21 C22 C23 121.4(4)
C23 C22 H22 119.3
C12 C13 H13 120.0
C14 C13 C12 120.0(4)
C14 C13 H13 120.0
C106 C105 H105 119.8
C104 C105 C106 120.5(4)
C104 C105 H105 119.8
C85 C84 H84 120.0
C85 C84 C83 119.9(3)
C83 C84 H84 120.0
N7 C18 H18A 109.5
N7 C18 H18B 109.5
N7 C18 H18C 109.5
H18A C18 H18B 109.5
H18A C18 H18C 109.5
H18B C18 H18C 109.5
C36 C35 H35 119.5
C34 C35 C36 120.9(3)
C34 C35 H35 119.5
N3 C29 H29A 109.5
N3 C29 H29B 109.5
N3 C29 H29C 109.5
H29A C29 H29B 109.5
H29A C29 H29C 109.5
H29B C29 H29C 109.5
C25 C24 H24 120.6
C25 C24 C23 118.9(3)
C23 C24 H24 120.6
N4 C8 H8A 109.5
N4 C8 H8B 109.5
N4 C8 H8C 109.5
H8A C8 H8B 109.5
H8A C8 H8C 109.5
H8B C8 H8C 109.5
N3 C28 H28A 109.5
N3 C28 H28B 109.5
N3 C28 H28C 109.5
H28A C28 H28B 109.5
H28A C28 H28C 109.5
H28B C28 H28C 109.5
N1 C38 H38A 109.5
N1 C38 H38B 109.5
N1 C38 H38C 109.5
H38A C38 H38B 109.5
H38A C38 H38C 109.5
H38B C38 H38C 109.5
C15 C14 H14 119.4
C13 C14 C15 121.2(3)
C13 C14 H14 119.4
C35 C34 H34 120.6
C35 C34 C33 118.8(3)
C33 C34 H34 120.6
C26 C25 H25 119.6
C24 C25 C26 120.7(4)
C24 C25 H25 119.6
C31 C32 H32 119.1
C31 C32 C33 121.8(4)
C33 C32 H32 119.1
C62 C63 H63 119.6
C64 C63 C62 120.9(4)
C64 C63 H63 119.6
C55 C54 H54 120.3
C53 C54 H54 120.3
C53 C54 C55 119.5(4)
C65 C64 C63 119.7(4)
C65 C64 H64 120.1
C63 C64 H64 120.1
C22 C23 H23 119.6
C24 C23 C22 120.8(4)
C24 C23 H23 119.6
C51 C52 H52 118.9
C51 C52 C53 122.3(4)
C53 C52 H52 118.9
C82 C83 H83 120.0
C84 C83 C82 120.0(4)
C84 C83 H83 120.0
C51 C56 H56 119.7
C55 C56 C51 120.6(4)
C55 C56 H56 119.7
C74 C73 C72 120.1(4)
C74 C73 H73 120.0
C72 C73 H73 120.0
N1 C39 H39A 109.5
N1 C39 H39B 109.5
N1 C39 H39C 109.5
H39A C39 H39B 109.5
H39A C39 H39C 109.5
H39B C39 H39C 109.5
N5 C5 H5A 109.5
N5 C5 H5B 109.5
N5 C5 H5C 109.5
H5A C5 H5B 109.5
H5A C5 H5C 109.5
H5B C5 H5C 109.5
N2 C49 H49A 109.5
N2 C49 H49B 109.5
N2 C49 H49C 109.5
H49A C49 H49B 109.5
H49A C49 H49C 109.5
H49B C49 H49C 109.5
C54 C55 C56 119.6(4)
C54 C55 H55 120.2
C56 C55 H55 120.2
C34 C33 C32 120.2(4)
C34 C33 H33 119.9
C32 C33 H33 119.9
N5 C4 H4A 109.5
N5 C4 H4B 109.5
N5 C4 H4C 109.5
H4A C4 H4B 109.5
H4A C4 H4C 109.5
H4B C4 H4C 109.5
C54 C53 C52 119.5(4)
C54 C53 H53 120.2
C52 C53 H53 120.2
N7 C17 H17A 109.5
N7 C17 H17B 109.5
N7 C17 H17C 109.5
H17A C17 H17B 109.5
H17A C17 H17C 109.5
H17B C17 H17C 109.5
N2 C48 H48A 109.5
N2 C48 H48B 109.5
N2 C48 H48C 109.5
H48A C48 H48B 109.5
H48A C48 H48C 109.5
H48B C48 H48C 109.5

loop_
_geom_bond_atom_site_label_1
_geom_bond_atom_site_label_2
_geom_bond_distance
Ni4 Ni3 2.6959(4)
Ni4 Ni5 2.7121(5)
Ni4 Na1 3.0643(12)
Ni4 O14 2.0581(15)
Ni4 O15 2.0335(16)
Ni4 O9 2.0778(16)
Ni4 O10 2.0308(15)
Ni4 O24 2.0604(17)
Ni4 O100 2.1936(16)
Ni1 Ni5 2.7401(4)
Ni1 Ni2 2.7660(5)
Ni1 O6 2.0224(15)
Ni1 O11 2.0195(16)
Ni1 O12 2.0280(15)
Ni1 O7 2.0236(16)
Ni1 O21 2.0564(18)
Ni1 O100 2.3624(16)
Ni3 Ni2 2.7187(4)
Ni3 Na1 3.1609(11)
Ni3 O14 2.0477(15)
Ni3 O8 2.0225(16)
Ni3 O9 2.0637(15)
Ni3 O13 2.0245(15)
Ni3 O23 2.0608(18)
Ni3 O100 2.2194(16)
Ni5 O6 2.0212(16)
Ni5 O15 2.0419(16)
Ni5 O11 2.0156(15)
Ni5 O10 2.0320(16)
Ni5 O27 2.0696(17)
Ni2 O8 2.0204(16)
Ni2 O13 2.0254(15)
Ni2 O12 2.0243(16)
Ni2 O7 2.0236(16)
Ni2 O22 2.0523(17)
Ni2 O100 2.4059(16)
Si7 O12 1.5970(16)
Si7 O18 1.6266(17)
Si7 O17 1.6339(17)
Si7 C71 1.862(2)
Si8 O13 1.5906(16)
Si8 O19 1.6408(17)
Si8 O18 1.6367(17)
Si8 C81 1.862(2)
Si1 O6 1.5941(16)
Si1 O1 1.6379(17)
Si1 O2 1.6379(18)
Si1 C11 1.873(3)
Si4 O9 1.6044(16)
Si4 O5 1.6346(17)
Si4 O4 1.6305(17)
Si4 C41 1.865(3)
Si9 O14 1.6054(16)
Si9 O19 1.6400(16)
Si9 O20 1.6334(18)
Si9 C91 1.859(2)
Si3 O8 1.5907(17)
Si3 O3 1.6372(18)
Si3 O4 1.6308(17)
Si3 C31 1.867(3)
Si5 O10 1.5989(16)
Si5 O1 1.6405(17)
Si5 O5 1.6350(18)
Si5 C51 1.863(3)
Si6 O11 1.5959(16)
Si6 O17 1.6370(17)
Si6 O16 1.6367(18)
Si6 C61 1.864(3)
Si2 O3 1.6399(18)
Si2 O7 1.5951(16)
Si2 O2 1.6403(18)
Si2 C21 1.867(2)
Si10 O15 1.5999(16)
Si10 O16 1.6386(18)
Si10 O20 1.6311(17)
Si10 C101 1.872(2)
Na1 O14 2.4096(19)
Na1 O9 2.3771(19)
Na1 O23 2.799(2)
Na1 O24 2.632(2)
Na1 O26 2.236(3)
Na1 O25 2.301(3)
O23 C19 1.219(3)
O24 C9 1.245(3)
O27 C27 1.234(3)
O21 C47 1.229(4)
O22 C37 1.232(3)
O100 H100 0.8499
N4 C9 1.320(3)
N4 C7 1.441(4)
N4 C8 1.468(4)
N6 C1 1.453(4)
N6 C2 1.440(4)
N6 C3 1.312(4)
C71 C76 1.368(4)
C71 C72 1.396(4)
N3 C27 1.321(3)
N3 C29 1.464(4)
N3 C28 1.448(4)
N5 C6 1.285(5)
N5 C5 1.415(6)
N5 C4 1.462(5)
N1 C37 1.318(3)
N1 C38 1.465(5)
N1 C39 1.457(5)
O26 C3 1.231(4)
C21 C26 1.377(5)
C21 C22 1.373(4)
C11 C16 1.401(4)
C11 C12 1.385(4)
C51 C52 1.354(5)
C51 C56 1.412(5)
C81 C86 1.384(4)
C81 C82 1.402(4)
C91 C96 1.400(4)
C91 C92 1.403(3)
C41 C46 1.396(3)
C41 C42 1.389(4)
C101 C106 1.390(4)
C101 C102 1.390(4)
C61 C66 1.398(5)
C61 C62 1.383(4)
C27 H27 0.9500
C31 C36 1.375(4)
C31 C32 1.383(4)
N2 C47 1.321(4)
N2 C49 1.479(5)
N2 C48 1.410(6)
C9 H9 0.9500
O25 C6 1.209(5)
C16 H16 0.9500
C16 C15 1.406(4)
C37 H37 0.9500
C96 H96 0.9500
C96 C95 1.403(4)
N7 C19 1.322(4)
N7 C18 1.440(5)
N7 C17 1.465(5)
C92 H92 0.9500
C92 C93 1.384(4)
C93 H93 0.9500
C93 C94 1.388(5)
C86 H86 0.9500
C86 C85 1.390(4)
C47 H47 0.9500
C19 H19 0.9500
C46 H46 0.9500
C46 C45 1.385(4)
C95 H95 0.9500
C95 C94 1.370(5)
C94 H94 0.9500
C42 H42 0.9500
C42 C43 1.388(4)
C76 H76 0.9500
C76 C75 1.401(4)
C1 H1A 0.9800
C1 H1B 0.9800
C1 H1C 0.9800
C106 H106 0.9500
C106 C105 1.404(4)
C45 H45 0.9500
C45 C44 1.372(5)
C85 H85 0.9500
C85 C84 1.375(6)
C102 H102 0.9500
C102 C103 1.392(4)
C12 H12 0.9500
C12 C13 1.405(5)
C43 H43 0.9500
C43 C44 1.374(5)
C75 H75 0.9500
C75 C74 1.348(6)
C74 H74 0.9500
C74 C73 1.360(6)
C66 H66 0.9500
C66 C65 1.400(5)
C36 H36 0.9500
C36 C35 1.404(5)
C2 H2A 0.9800
C2 H2B 0.9800
C2 H2C 0.9800
C7 H7A 0.9800
C7 H7B 0.9800
C7 H7C 0.9800
C6 H6 0.9500
C44 H44 0.9500
C65 H65 0.9500
C65 C64 1.347(7)
C3 H3 0.9500
C15 H15 0.9500
C15 C14 1.383(7)
C62 H62 0.9500
C62 C63 1.412(5)
C26 H26 0.9500
C26 C25 1.391(5)
C82 H82 0.9500
C82 C83 1.395(5)
C103 H103 0.9500
C103 C104 1.366(6)
C104 H104 0.9500
C104 C105 1.364(6)
C72 H72 0.9500
C72 C73 1.397(5)
C22 H22 0.9500
C22 C23 1.398(5)
C13 H13 0.9500
C13 C14 1.370(7)
C105 H105 0.9500
C84 H84 0.9500
C84 C83 1.384(6)
C18 H18A 0.9800
C18 H18B 0.9800
C18 H18C 0.9800
C35 H35 0.9500
C35 C34 1.357(6)
C29 H29A 0.9800
C29 H29B 0.9800
C29 H29C 0.9800
C24 H24 0.9500
C24 C25 1.348(6)
C24 C23 1.354(6)
C8 H8A 0.9800
C8 H8B 0.9800
C8 H8C 0.9800
C28 H28A 0.9800
C28 H28B 0.9800
C28 H28C 0.9800
C38 H38A 0.9800
C38 H38B 0.9800
C38 H38C 0.9800
C14 H14 0.9500
C34 H34 0.9500
C34 C33 1.371(6)
C25 H25 0.9500
C32 H32 0.9500
C32 C33 1.397(5)
C63 H63 0.9500
C63 C64 1.349(7)
C54 H54 0.9500
C54 C55 1.385(7)
C54 C53 1.384(7)
C64 H64 0.9500
C23 H23 0.9500
C52 H52 0.9500
C52 C53 1.400(5)
C83 H83 0.9500
C56 H56 0.9500
C56 C55 1.405(5)
C73 H73 0.9500
C39 H39A 0.9800
C39 H39B 0.9800
C39 H39C 0.9800
C5 H5A 0.9800
C5 H5B 0.9800
C5 H5C 0.9800
C49 H49A 0.9800
C49 H49B 0.9800
C49 H49C 0.9800
C55 H55 0.9500
C33 H33 0.9500
C4 H4A 0.9800
C4 H4B 0.9800
C4 H4C 0.9800
C53 H53 0.9500
C17 H17A 0.9800
C17 H17B 0.9800
C17 H17C 0.9800
C48 H48A 0.9800
C48 H48B 0.9800
C48 H48C 0.9800

loop_
_geom_torsion_atom_site_label_1
_geom_torsion_atom_site_label_2
_geom_torsion_atom_site_label_3
_geom_torsion_atom_site_label_4
_geom_torsion
Ni4 O24 C9 N4 173.2(2)
Ni1 O21 C47 N2 177.4(3)
Ni3 O23 C19 N7 171.6(3)
Ni5 O27 C27 N3 167.5(2)
Ni2 O22 C37 N1 -162.4(2)
Si7 C71 C76 C75 -173.7(3)
Si7 C71 C72 C73 175.3(4)
Si8 C81 C86 C85 -178.7(2)
Si8 C81 C82 C83 179.5(4)
Si1 C11 C16 C15 -179.5(2)
Si1 C11 C12 C13 179.9(3)
Si4 C41 C46 C45 -177.3(2)
Si4 C41 C42 C43 176.8(3)
Si9 C91 C96 C95 175.1(2)
Si9 C91 C92 C93 -175.7(2)
Si3 C31 C36 C35 -179.7(3)
Si3 C31 C32 C33 179.9(4)
Si5 C51 C52 C53 -172.1(5)
Si5 C51 C56 C55 171.8(4)
Si6 C61 C66 C65 -176.6(3)
Si6 C61 C62 C63 176.9(3)
Si2 C21 C26 C25 172.0(4)
Si2 C21 C22 C23 -173.5(4)
Si10 C101 C106 C105 174.8(3)
Si10 C101 C102 C103 -173.9(3)
Na1 O23 C19 N7 -18.1(10)
Na1 O24 C9 N4 -66.8(4)
Na1 O26 C3 N6 -124.4(5)
Na1 O25 C6 N5 155.2(4)
O14 Si9 O19 Si8 -37.10(17)
O14 Si9 O20 Si10 -4.1(2)
O14 Si9 C91 C96 51.1(2)
O14 Si9 C91 C92 -130.5(2)
O6 Si1 O1 Si5 24.24(18)
O6 Si1 O2 Si2 -4.26(19)
O6 Si1 C11 C16 -50.7(2)
O6 Si1 C11 C12 129.5(3)
O8 Si3 O3 Si2 34.51(17)
O8 Si3 O4 Si4 0.7(2)
O8 Si3 C31 C36 -136.0(3)
O8 Si3 C31 C32 39.1(3)
O15 Si10 O16 Si6 32.01(16)
O15 Si10 O20 Si9 4.3(2)
O15 Si10 C101 C106 120.7(2)
O15 Si10 C101 C102 -63.3(3)
O11 Si6 O17 Si7 16.08(19)
O11 Si6 O16 Si10 -27.80(16)
O11 Si6 C61 C66 60.9(2)
O11 Si6 C61 C62 -117.2(3)
O9 Si4 O5 Si5 -27.40(19)
O9 Si4 O4 Si3 2.0(2)
O9 Si4 C41 C46 -133.6(2)
O9 Si4 C41 C42 50.0(3)
O13 Si8 O19 Si9 34.88(17)
O13 Si8 O18 Si7 -4.41(19)
O13 Si8 C81 C86 164.3(2)
O13 Si8 C81 C82 -16.1(3)
O12 Si7 O18 Si8 5.64(19)
O12 Si7 O17 Si6 -19.16(18)
O12 Si7 C71 C76 80.6(3)
O12 Si7 C71 C72 -96.4(3)
O10 Si5 O1 Si1 -22.31(18)
O10 Si5 O5 Si4 23.31(19)
O10 Si5 C51 C52 103.5(3)
O10 Si5 C51 C56 -61.1(3)
O19 Si8 O13 Ni3 -7.86(15)
O19 Si8 O13 Ni2 -131.06(11)
O19 Si8 O18 Si7 118.11(15)
O19 Si8 C81 C86 43.1(3)
O19 Si8 C81 C82 -137.3(2)
O19 Si9 O14 Ni4 124.89(11)
O19 Si9 O14 Ni3 11.75(15)
O19 Si9 O14 Na1 -114.77(11)
O19 Si9 O20 Si10 -127.89(17)
O19 Si9 C91 C96 174.6(2)
O19 Si9 C91 C92 -7.0(2)
O18 Si7 O12 Ni1 -119.87(12)
O18 Si7 O12 Ni2 7.42(15)
O18 Si7 O17 Si6 104.04(16)
O18 Si7 C71 C76 -42.1(3)
O18 Si7 C71 C72 140.9(3)
O18 Si8 O13 Ni3 113.22(12)
O18 Si8 O13 Ni2 -9.98(14)
O18 Si8 O19 Si9 -88.55(15)
O18 Si8 C81 C86 -73.5(2)
O18 Si8 C81 C82 106.0(3)
O3 Si3 O8 Ni3 -127.28(11)
O3 Si3 O8 Ni2 -5.64(15)
O3 Si3 O4 Si4 123.78(17)
O3 Si3 C31 C36 101.9(3)
O3 Si3 C31 C32 -83.0(3)
O3 Si2 O7 Ni1 129.04(12)
O3 Si2 O7 Ni2 0.87(15)
O3 Si2 O2 Si1 -119.79(15)
O3 Si2 C21 C26 16.3(3)
O3 Si2 C21 C22 -173.4(3)
O17 Si7 O12 Ni1 1.34(15)
O17 Si7 O12 Ni2 128.63(11)
O17 Si7 O18 Si8 -117.31(15)
O17 Si7 C71 C76 -158.3(2)
O17 Si7 C71 C72 24.7(3)
O17 Si6 O11 Ni1 5.36(15)
O17 Si6 O11 Ni5 -123.87(12)
O17 Si6 O16 Si10 95.39(14)
O17 Si6 C61 C66 -60.7(2)
O17 Si6 C61 C62 121.2(3)
O16 Si6 O11 Ni1 126.71(12)
O16 Si6 O11 Ni5 -2.52(15)
O16 Si6 O17 Si7 -107.01(16)
O16 Si6 C61 C66 -176.3(2)
O16 Si6 C61 C62 5.6(3)
O16 Si10 O15 Ni4 -126.55(11)
O16 Si10 O15 Ni5 -6.51(15)
O16 Si10 O20 Si9 128.24(17)
O16 Si10 C101 C106 -1.7(3)
O16 Si10 C101 C102 174.2(2)
O7 Si2 O3 Si3 -32.23(17)
O7 Si2 O2 Si1 3.58(19)
O7 Si2 C21 C26 -105.0(3)
O7 Si2 C21 C22 65.3(3)
O1 Si1 O6 Ni1 -127.20(12)
O1 Si1 O6 Ni5 -0.47(15)
O1 Si1 O2 Si2 118.73(15)
O1 Si1 C11 C16 -173.0(2)
O1 Si1 C11 C12 7.2(3)
O1 Si5 O10 Ni4 120.38(12)
O1 Si5 O10 Ni5 -3.65(15)
O1 Si5 O5 Si4 -100.81(16)
O1 Si5 C51 C52 -133.9(3)
O1 Si5 C51 C56 61.5(3)
O5 Si4 O9 Ni4 10.41(14)
O5 Si4 O9 Ni3 122.41(11)
O5 Si4 O9 Na1 -110.79(12)
O5 Si4 O4 Si3 -122.11(17)
O5 Si4 C41 C46 -9.4(2)
O5 Si4 C41 C42 174.2(2)
O5 Si5 O10 Ni4 -2.01(16)
O5 Si5 O10 Ni5 -126.04(12)
O5 Si5 O1 Si1 101.31(15)
O5 Si5 C51 C52 -17.2(4)
O5 Si5 C51 C56 178.2(3)
O2 Si1 O6 Ni1 -5.95(15)
O2 Si1 O6 Ni5 120.78(12)
O2 Si1 O1 Si5 -99.32(15)
O2 Si1 C11 C16 71.2(2)
O2 Si1 C11 C12 -108.5(3)
O2 Si2 O3 Si3 90.53(15)
O2 Si2 O7 Ni1 7.49(15)
O2 Si2 O7 Ni2 -120.68(12)
O2 Si2 C21 C26 133.7(3)
O2 Si2 C21 C22 -56.0(3)
O4 Si4 O9 Ni4 -110.93(12)
O4 Si4 O9 Ni3 1.07(15)
O4 Si4 O9 Na1 127.87(11)
O4 Si4 O5 Si5 96.39(16)
O4 Si4 C41 C46 104.8(2)
O4 Si4 C41 C42 -71.6(2)
O4 Si3 O8 Ni3 -6.66(15)
O4 Si3 O8 Ni2 114.98(12)
O4 Si3 O3 Si2 -88.60(15)
O4 Si3 C31 C36 -14.2(3)
O4 Si3 C31 C32 160.9(3)
O20 Si9 O14 Ni4 4.06(14)
O20 Si9 O14 Ni3 -109.09(12)
O20 Si9 O14 Na1 124.40(11)
O20 Si9 O19 Si8 85.70(15)
O20 Si9 C91 C96 -69.9(2)
O20 Si9 C91 C92 108.5(2)
O20 Si10 O15 Ni4 -4.76(15)
O20 Si10 O15 Ni5 115.28(12)
O20 Si10 O16 Si6 -90.93(14)
O20 Si10 C101 C106 -117.2(2)
O20 Si10 C101 C102 58.7(2)
C71 Si7 O12 Ni1 119.47(13)
C71 Si7 O12 Ni2 -113.24(13)
C71 Si7 O18 Si8 127.69(16)
C71 Si7 O17 Si6 -139.78(15)
C71 C76 C75 C74 -1.5(6)
C71 C72 C73 C74 -1.6(8)
C21 Si2 O3 Si3 -151.79(14)
C21 Si2 O7 Ni1 -112.72(14)
C21 Si2 O7 Ni2 119.11(14)
C21 Si2 O2 Si1 123.87(16)
C21 C26 C25 C24 0.5(9)
C21 C22 C23 C24 2.1(8)
C11 Si1 O6 Ni1 112.28(14)
C11 Si1 O6 Ni5 -120.99(14)
C11 Si1 O1 Si5 146.45(15)
C11 Si1 O2 Si2 -125.52(17)
C11 C16 C15 C14 -0.6(5)
C11 C12 C13 C14 -0.2(6)
C51 Si5 O10 Ni4 -119.70(14)
C51 Si5 O10 Ni5 116.27(13)
C51 Si5 O1 Si1 -143.91(16)
C51 Si5 O5 Si4 143.54(16)
C51 C52 C53 C54 0.5(9)
C51 C56 C55 C54 0.8(8)
C81 Si8 O13 Ni3 -127.79(13)
C81 Si8 O13 Ni2 109.01(13)
C81 Si8 O19 Si9 155.51(15)
C81 Si8 O18 Si7 -124.97(16)
C81 C86 C85 C84 -1.2(5)
C81 C82 C83 C84 -0.5(7)
C91 Si9 O14 Ni4 -114.64(12)
C91 Si9 O14 Ni3 132.21(12)
C91 Si9 O14 Na1 5.70(15)
C91 Si9 O19 Si8 -159.06(14)
C91 Si9 O20 Si10 116.52(18)
C91 C96 C95 C94 1.5(5)
C91 C92 C93 C94 -0.2(4)
C41 Si4 O9 Ni4 131.83(12)
C41 Si4 O9 Ni3 -116.18(12)
C41 Si4 O9 Na1 10.63(15)
C41 Si4 O5 Si5 -151.53(15)
C41 Si4 O4 Si3 123.79(18)
C41 C46 C45 C44 0.6(5)
C41 C42 C43 C44 0.8(6)
C101 Si10 O15 Ni4 115.31(14)
C101 Si10 O15 Ni5 -124.66(13)
C101 Si10 O16 Si6 154.64(14)
C101 Si10 O20 Si9 -118.88(18)
C101 C106 C105 C104 -1.1(6)
C101 C102 C103 C104 -1.0(6)
C61 Si6 O11 Ni1 -112.56(14)
C61 Si6 O11 Ni5 118.21(14)
C61 Si6 O17 Si7 137.73(16)
C61 Si6 O16 Si10 -150.87(14)
C61 C66 C65 C64 0.1(6)
C61 C62 C63 C64 -1.0(7)
C31 Si3 O8 Ni3 112.63(13)
C31 Si3 O8 Ni2 -125.73(13)
C31 Si3 O3 Si2 155.05(14)
C31 Si3 O4 Si4 -119.43(18)
C31 C36 C35 C34 -1.4(7)
C31 C32 C33 C34 0.5(9)
C16 C11 C12 C13 0.1(5)
C16 C15 C14 C13 0.6(6)
C96 C91 C92 C93 2.8(4)
C96 C95 C94 C93 1.2(5)
C92 C91 C96 C95 -3.5(4)
C92 C93 C94 C95 -1.8(5)
C86 C81 C82 C83 -0.9(6)
C86 C85 C84 C83 -0.3(6)
C46 C41 C42 C43 0.2(5)
C46 C45 C44 C43 0.4(5)
C42 C41 C46 C45 -0.9(4)
C42 C43 C44 C45 -1.1(6)
C76 C71 C72 C73 -1.9(6)
C76 C75 C74 C73 -2.2(6)
C1 N6 C3 O26 -178.3(3)
C106 C101 C102 C103 2.3(5)
C85 C84 C83 C82 1.2(8)
C102 C101 C106 C105 -1.3(5)
C102 C103 C104 C105 -1.5(6)
C12 C11 C16 C15 0.3(4)
C12 C13 C14 C15 -0.2(7)
C75 C74 C73 C72 3.7(7)
C66 C61 C62 C63 -1.3(5)
C66 C65 C64 C63 -2.4(7)
C36 C31 C32 C33 -4.7(7)
C36 C35 C34 C33 -2.9(8)
C2 N6 C3 O26 2.5(5)
C7 N4 C9 O24 -2.0(5)
C62 C61 C66 C65 1.7(5)
C62 C63 C64 C65 2.8(7)
C26 C21 C22 C23 -2.6(6)
C82 C81 C86 C85 1.7(5)
C103 C104 C105 C106 2.5(7)
C72 C71 C76 C75 3.4(5)
C22 C21 C26 C25 1.3(7)
C18 N7 C19 O23 -0.5(6)
C35 C34 C33 C32 3.4(9)
C29 N3 C27 O27 2.1(5)
C8 N4 C9 O24 178.6(3)
C28 N3 C27 O27 179.5(4)
C38 N1 C37 O22 3.5(5)
C25 C24 C23 C22 -0.1(8)
C32 C31 C36 C35 5.1(6)
C23 C24 C25 C26 -1.2(9)
C52 C51 C56 C55 6.6(6)
C56 C51 C52 C53 -7.3(7)
C39 N1 C37 O22 -179.9(4)
C5 N5 C6 O25 0.9(6)
C49 N2 C47 O21 -174.0(4)
C55 C54 C53 C52 7.2(10)
C4 N5 C6 O25 -179.2(4)
C53 C54 C55 C56 -7.7(9)
C17 N7 C19 O23 -177.7(5)
C48 N2 C47 O21 -2.8(7)

loop_
_platon_squeeze_void_nr
_platon_squeeze_void_average_x
_platon_squeeze_void_average_y
_platon_squeeze_void_average_z
_platon_squeeze_void_volume
_platon_squeeze_void_count_electrons
_platon_squeeze_void_content
1 0.925 0.011 0.103 17 0 ' '
2 0.075 -0.011 0.897 17 0 ' '
3 0.632 0.213 0.083 215 42 ' '
4 0.599 0.045 0.358 11 0 ' '
5 0.632 0.287 0.583 215 42 ' '
6 0.746 0.113 0.430 25 1 ' '
7 0.746 0.387 0.930 25 1 ' '
8 0.599 0.455 0.858 11 0 ' '
9 0.925 0.489 0.603 17 0 ' '
10 0.075 0.511 0.397 17 0 ' '
11 0.401 0.545 0.142 11 0 ' '
12 0.368 0.713 0.417 215 42 ' '
13 0.368 0.787 0.917 215 42 ' '
14 0.254 0.613 0.070 25 1 ' '
15 0.254 0.887 0.570 25 1 ' '
16 0.401 0.955 0.642 11 0 ' '
